data_4315397
loop_
_publ_author_name
'Marcin Kozie\/l'
'Robert Pe\/lka'
'Micha\/l Rams'
'Wojciech Nitek'
'Barbara Sieklucka'

_publ_section_title
;
 Magnetic Properties versus Network Dimensionality of Cerium(III)
 Octacyanotungstate(V) Compounds
;
_journal_name_full 'Inorganic Chemistry'
_journal_page_first 4268
_journal_page_last 4277
_journal_paper_doi 10.1021/ic100158g
_journal_volume 49
_journal_year 2010
_chemical_compound_source 'synthesis as described'
_chemical_formula_moiety 'C42 H70 Ce2 N26 O17 W2'
_chemical_formula_sum 'C42 H60 Ce2 N26 O17 W2'
_chemical_formula_weight 1849.1
_chemical_name_common mk108
_chemical_name_systematic
;
 ?
;
_space_group_IT_number 64
_symmetry_cell_setting orthorhombic
_symmetry_Int_Tables_number 64
_symmetry_space_group_name_Hall '-C 2ac 2'
_symmetry_space_group_name_H-M 'C m c a'
_atom_sites_solution_hydrogens geom
_atom_sites_solution_primary direct
_atom_sites_solution_secondary difmap
_audit_conform_dict_location ftp://ftp.iucr.org/pub/cif_core.dic
_audit_conform_dict_name cif_core.dic
_audit_conform_dict_version 2.3
_audit_creation_date 2010-01-15T14:16:59-00:00
_audit_creation_method 'WinGX routine CIF_UPDATE'
_cell_angle_alpha 90.000(5)
_cell_angle_beta 90.000(5)
_cell_angle_gamma 90.000(5)
_cell_formula_units_Z 4
_cell_length_a 19.362(5)
_cell_length_b 19.545(5)
_cell_length_c 18.653(5)
_cell_measurement_reflns_used 26730
_cell_measurement_temperature 293(2)
_cell_measurement_theta_max 34.972
_cell_measurement_theta_min 0.998
_cell_measurement_wavelength 0.71073
_cell_volume 7059(3)
_computing_cell_refinement 'HKL Scalepack (Otwinowski & Minor 1997)'
_computing_data_collection 'Collect (Nonius BV, 1997-2000)'
_computing_data_reduction 'HKL Denzo and Scalepack (Otwinowski & Minor 1997)'
_computing_molecular_graphics 'Ortep-3 for Windows (Farrugia, 1997)'
_computing_publication_material 'WinGX publication routines (Farrugia, 1999)'
_computing_structure_refinement 'SHELXL-97 (Sheldrick, 1997)'
_computing_structure_solution 'SHELXS-86 (Sheldrick, 1986)'
_diffrn_ambient_temperature 293(2)
_diffrn_detector_area_resol_mean 9
_diffrn_measured_fraction_theta_full 0.998
_diffrn_measured_fraction_theta_max 0.998
_diffrn_measurement_device '95mm CCD camera on \k-goniostat'
_diffrn_measurement_device_type KappaCCD
_diffrn_measurement_method CCD
_diffrn_orient_matrix_type 'by Nonius Collect from scalepack cell'
_diffrn_orient_matrix_UB_11 0.0279295
_diffrn_orient_matrix_UB_12 -0.0356838
_diffrn_orient_matrix_UB_13 -0.0247818
_diffrn_orient_matrix_UB_21 0.0154246
_diffrn_orient_matrix_UB_22 -0.0191009
_diffrn_orient_matrix_UB_23 0.0448874
_diffrn_orient_matrix_UB_31 -0.0420996
_diffrn_orient_matrix_UB_32 -0.0331896
_diffrn_orient_matrix_UB_33 0.0003434
_diffrn_radiation_monochromator graphite
_diffrn_radiation_probe x-ray
_diffrn_radiation_type MoK\a
_diffrn_radiation_wavelength 0.71069
_diffrn_reflns_av_R_equivalents 0.0378
_diffrn_reflns_av_unetI/netI 0.0256
_diffrn_reflns_limit_h_max 30
_diffrn_reflns_limit_h_min -31
_diffrn_reflns_limit_k_max 31
_diffrn_reflns_limit_k_min -25
_diffrn_reflns_limit_l_max 30
_diffrn_reflns_limit_l_min -27
_diffrn_reflns_number 45230
_diffrn_reflns_theta_full 34.96
_diffrn_reflns_theta_max 34.96
_diffrn_reflns_theta_min 2.35
_exptl_absorpt_coefficient_mu 4.589
_exptl_absorpt_correction_T_max 0.4922
_exptl_absorpt_correction_T_min 0.3933
_exptl_absorpt_correction_type multi-scan
_exptl_absorpt_process_details '(DENZO-SMN; Otwinowski & Minor, 1997)'
_exptl_crystal_colour yellow
_exptl_crystal_density_diffrn 1.74
_exptl_crystal_density_method 'not measured'
_exptl_crystal_description prism
_exptl_crystal_F_000 3576
_exptl_crystal_size_max 0.25
_exptl_crystal_size_mid 0.25
_exptl_crystal_size_min 0.18
_refine_diff_density_max 3.978
_refine_diff_density_min -1.367
_refine_diff_density_rms 0.144
_refine_ls_extinction_coef 0.000185(19)
_refine_ls_extinction_expression Fc^*^=kFc[1+0.001xFc^2^\l^3^/sin(2\q)]^-1/4^
_refine_ls_extinction_method SHELXL
_refine_ls_goodness_of_fit_ref 1.074
_refine_ls_hydrogen_treatment constr
_refine_ls_matrix_type full
_refine_ls_number_parameters 216
_refine_ls_number_reflns 7929
_refine_ls_number_restraints 0
_refine_ls_restrained_S_all 1.074
_refine_ls_R_factor_all 0.046
_refine_ls_R_factor_gt 0.031
_refine_ls_shift/su_max 0.001
_refine_ls_shift/su_mean 0
_refine_ls_structure_factor_coef Fsqd
_refine_ls_weighting_details 'calc w=1/[\s^2^(Fo^2^)+(0.0372P)^2^+13.1911P] where P=(Fo^2^+2Fc^2^)/3'
_refine_ls_weighting_scheme calc
_refine_ls_wR_factor_gt 0.0713
_refine_ls_wR_factor_ref 0.0774
_reflns_number_gt 6422
_reflns_number_total 7929
_reflns_threshold_expression >2sigma(I)
_cod_data_source_file ic100158g_si_001.cif
_cod_data_source_block mk108
_cod_depositor_comments
;
The following automatic conversions were performed:

'_exptl_absorpt_correction_type' value 'Multi-scan' changed to
'multi-scan' according to the built-in table from CIF Core dictionary
named 'cif_core.dic' version 2.4.1 from 2010-06-29.

Automatic conversion script
Id: cif_fix_values 1646 2011-03-28 12:23:43Z adriana 
;
_cod_database_code 4315397

loop_
_symmetry_equiv_pos_as_xyz
'x, y, z'
'-x, -y+1/2, z+1/2'
'x, -y, -z'
'-x+1/2, y, -z+1/2'
'x+1/2, y+1/2, z'
'-x+1/2, -y+1, z+1/2'
'x+1/2, -y+1/2, -z'
'-x+1, y+1/2, -z+1/2'
'-x, -y, -z'
'x, y-1/2, -z-1/2'
'-x, y, z'
'x-1/2, -y, z-1/2'
'-x+1/2, -y+1/2, -z'
'x+1/2, y, -z-1/2'
'-x+1/2, y+1/2, z'
'x, -y+1/2, z-1/2'

loop_
_atom_site_label
_atom_site_type_symbol
_atom_site_fract_x
_atom_site_fract_y
_atom_site_fract_z
_atom_site_U_iso_or_equiv
_atom_site_adp_type
_atom_site_occupancy
_atom_site_symmetry_multiplicity
_atom_site_calc_flag
_atom_site_refinement_flags
_atom_site_disorder_assembly
_atom_site_disorder_group
W1 W 0.75 -0.065802(6) 0.25 0.02124(4) Uani 1 2 d S . .
Ce2 Ce 0.5 0.173757(9) 0.443369(10) 0.02186(5) Uani 1 2 d S . .
C1 C 0.80419(16) -0.03305(15) 0.34490(16) 0.0383(6) Uani 1 1 d . . .
N1 N 0.83443(19) -0.01627(19) 0.39469(17) 0.0632(9) Uani 1 1 d . . .
C2 C 0.80706(14) 0.02371(14) 0.21705(15) 0.0346(5) Uani 1 1 d . . .
N2 N 0.83651(16) 0.07173(15) 0.19991(17) 0.0522(7) Uani 1 1 d . . .
C3 C 0.70524(18) -0.15450(16) 0.19872(17) 0.0440(7) Uani 1 1 d . . .
N3 N 0.6799(2) -0.20068(17) 0.1721(2) 0.0737(11) Uani 1 1 d . . .
C4 C 0.66794(16) -0.09729(15) 0.32038(17) 0.0411(6) Uani 1 1 d . . .
N4 N 0.62244(18) -0.11282(18) 0.35603(19) 0.0671(9) Uani 1 1 d . . .
O11 O 0.58890(17) 0.24154(16) 0.50624(13) 0.0697(9) Uani 1 1 d . . .
C12 C 0.6067(2) 0.2630(2) 0.5650(2) 0.0618(10) Uani 1 1 d . . .
H12 H 0.5818 0.2476 0.6045 0.074 Uiso 1 1 calc R . .
N13 N 0.65687(18) 0.30505(16) 0.5771(2) 0.0576(8) Uani 1 1 d . . .
C14 C 0.6759(4) 0.3247(3) 0.6500(3) 0.103(2) Uani 1 1 d . . .
H14A H 0.7139 0.3562 0.6484 0.154 Uiso 1 1 calc R . .
H14B H 0.6891 0.2847 0.6765 0.154 Uiso 1 1 calc R . .
H14C H 0.6371 0.3461 0.673 0.154 Uiso 1 1 calc R . .
C15 C 0.6975(4) 0.3337(4) 0.5211(4) 0.133(3) Uani 1 1 d . . .
H15A H 0.7318 0.3635 0.5412 0.199 Uiso 1 1 calc R . .
H15B H 0.6683 0.3593 0.4893 0.199 Uiso 1 1 calc R . .
H15C H 0.7198 0.2976 0.4949 0.199 Uiso 1 1 calc R . .
O21 O 0.5 0.09519(17) 0.33709(18) 0.0459(7) Uani 1 2 d S . .
C22 C 0.5 0.0379(3) 0.3106(3) 0.0492(11) Uani 1 2 d S . .
H22 H 0.5 0.0014 0.3426 0.059 Uiso 1 2 calc SR . .
N23 N 0.5 0.0224(3) 0.2433(2) 0.0541(11) Uani 1 2 d S . .
C24 C 0.5 0.0736(4) 0.1882(4) 0.100(3) Uani 1 2 d S . .
H24A H 0.5 0.0518 0.1421 0.149 Uiso 1 2 calc SR . .
H24B H 0.5405 0.1016 0.1929 0.149 Uiso 0.5 1 calc PR . .
H24C H 0.4595 0.1016 0.1929 0.149 Uiso 0.5 1 calc PR . .
C25 C 0.5 -0.0489(4) 0.2193(4) 0.079(2) Uani 1 2 d S . .
H25A H 0.5 -0.0503 0.1678 0.119 Uiso 1 2 calc SR . .
H25B H 0.4595 -0.0716 0.2371 0.119 Uiso 0.5 1 calc PR . .
H25C H 0.5405 -0.0716 0.2371 0.119 Uiso 0.5 1 calc PR . .
C31 C 0.46140(15) 0 0.5 0.0222(5) Uani 1 2 d S . .
N32 N 0.42986(10) 0.05684(10) 0.47663(12) 0.0261(4) Uani 1 1 d . . .
C33 C 0.36053(12) 0.05577(13) 0.47720(15) 0.0315(5) Uani 1 1 d . . .
H33 H 0.3368 0.0943 0.4615 0.038 Uiso 1 1 calc R . .
C34 C 0.32317(17) 0 0.5 0.0320(7) Uani 1 2 d S . .
34 H 0.2751 0 0.5 0.038 Uiso 1 2 calc SR . .
O4 O 0.5 0.14695(16) 0.57661(15) 0.0371(6) Uani 1 2 d S . .
H4A H 0.5369 0.1311 0.6037 0.079(14) Uiso 1 1 d R . .
O5 O 0.60703(13) 0.18287(10) 0.37099(15) 0.0511(7) Uani 1 1 d . . .
H5A H 0.6264 0.1472 0.346 0.061 Uiso 1 1 d R . .
H5B H 0.6321 0.2222 0.3629 0.061 Uiso 1 1 d R . .
O6 O 0.5 0.29362(18) 0.3882(2) 0.0697(12) Uani 1 2 d S . .
O7 O 0.9365(4) 0 0.5 0.064(2) Uiso 0.5 2 d SP . .
O8 O 0.5423(4) 0.4051(4) 0.4670(4) 0.0835(19) Uiso 0.5 1 d P . .

loop_
_atom_site_aniso_label
_atom_site_aniso_U_11
_atom_site_aniso_U_22
_atom_site_aniso_U_33
_atom_site_aniso_U_23
_atom_site_aniso_U_13
_atom_site_aniso_U_12
W1 0.02103(6) 0.01961(6) 0.02307(7) 0 0.00236(4) 0
Ce2 0.02355(8) 0.01677(7) 0.02527(8) 0.00200(6) 0 0
C1 0.0411(14) 0.0363(14) 0.0375(14) -0.0021(11) -0.0037(11) -0.0040(11)
N1 0.071(2) 0.070(2) 0.0484(17) -0.0100(15) -0.0193(15) -0.0094(17)
C2 0.0330(12) 0.0317(12) 0.0392(14) 0.0002(10) 0.0089(10) -0.0031(10)
N2 0.0528(17) 0.0404(14) 0.0634(19) 0.0056(13) 0.0174(14) -0.0138(12)
C3 0.0557(18) 0.0344(14) 0.0417(16) -0.0004(12) -0.0089(14) -0.0107(13)
N3 0.105(3) 0.0456(17) 0.070(2) -0.0072(16) -0.027(2) -0.0260(19)
C4 0.0431(15) 0.0358(15) 0.0444(16) 0.0019(12) 0.0131(12) -0.0072(12)
N4 0.065(2) 0.066(2) 0.071(2) 0.0071(17) 0.0329(17) -0.0185(16)
O11 0.080(2) 0.083(2) 0.0461(14) -0.0059(13) -0.0071(12) -0.0516(16)
C12 0.074(3) 0.055(2) 0.056(2) -0.0020(17) -0.0063(18) -0.0271(19)
N13 0.0574(18) 0.0470(16) 0.068(2) -0.0095(14) -0.0185(16) -0.0152(14)
C14 0.120(5) 0.087(4) 0.101(4) -0.033(3) -0.054(4) -0.007(3)
C15 0.116(5) 0.150(6) 0.132(6) -0.013(5) 0.016(5) -0.091(5)
O21 0.0427(16) 0.0460(18) 0.0491(18) -0.0164(14) 0 0
C22 0.045(2) 0.056(3) 0.047(3) -0.011(2) 0 0
N23 0.043(2) 0.077(3) 0.043(2) -0.022(2) 0 0
C24 0.139(8) 0.088(6) 0.072(5) -0.009(4) 0 0
C25 0.086(5) 0.078(4) 0.074(4) -0.034(4) 0 0
C31 0.0207(12) 0.0195(12) 0.0264(14) 0.0029(10) 0 0
N32 0.0215(8) 0.0214(9) 0.0353(10) 0.0071(7) -0.0013(7) 0.0020(7)
C33 0.0219(10) 0.0290(12) 0.0435(14) 0.0075(10) -0.0018(9) 0.0044(8)
C34 0.0186(13) 0.0343(17) 0.043(2) 0.0072(15) 0 0
O4 0.0307(13) 0.0506(17) 0.0299(13) 0.0099(12) 0 0
O5 0.0534(13) 0.0274(10) 0.0724(17) -0.0077(9) 0.0369(13) -0.0094(8)
O6 0.113(4) 0.0298(16) 0.066(2) 0.0154(16) 0 0

loop_
_atom_type_symbol
_atom_type_description
_atom_type_scat_dispersion_real
_atom_type_scat_dispersion_imag
_atom_type_scat_source
C C 0.0033 0.0016 'International Tables Vol C Tables 4.2.6.8 and 6.1.1.4'
H H 0 0 'International Tables Vol C Tables 4.2.6.8 and 6.1.1.4'
N N 0.0061 0.0033 'International Tables Vol C Tables 4.2.6.8 and 6.1.1.4'
O O 0.0106 0.006 'International Tables Vol C Tables 4.2.6.8 and 6.1.1.4'
Ce Ce -0.2486 2.6331 'International Tables Vol C Tables 4.2.6.8 and 6.1.1.4'
W W -0.849 6.8722 'International Tables Vol C Tables 4.2.6.8 and 6.1.1.4'

loop_
_geom_angle_atom_site_label_1
_geom_angle_atom_site_label_2
_geom_angle_atom_site_label_3
_geom_angle
_geom_angle_site_symmetry_1
_geom_angle_site_symmetry_3
_geom_angle_publ_flag
C4 W1 C4 146.75(16) 4_655 . ?
C4 W1 C1 103.10(12) 4_655 . ?
C4 W1 C1 86.75(12) . . ?
C4 W1 C1 86.75(12) 4_655 4_655 ?
C4 W1 C1 103.10(12) . 4_655 ?
C1 W1 C1 145.44(16) . 4_655 ?
C4 W1 C2 71.34(11) 4_655 . ?
C4 W1 C2 141.61(11) . . ?
C1 W1 C2 75.17(11) . . ?
C1 W1 C2 76.97(11) 4_655 . ?
C4 W1 C2 141.61(11) 4_655 4_655 ?
C4 W1 C2 71.34(11) . 4_655 ?
C1 W1 C2 76.97(11) . 4_655 ?
C1 W1 C2 75.17(11) 4_655 4_655 ?
C2 W1 C2 71.71(15) . 4_655 ?
C4 W1 C3 75.19(13) 4_655 4_655 ?
C4 W1 C3 78.26(13) . 4_655 ?
C1 W1 C3 71.30(12) . 4_655 ?
C1 W1 C3 142.84(12) 4_655 4_655 ?
C2 W1 C3 124.81(13) . 4_655 ?
C2 W1 C3 136.83(12) 4_655 4_655 ?
C4 W1 C3 78.26(13) 4_655 . ?
C4 W1 C3 75.19(13) . . ?
C1 W1 C3 142.84(12) . . ?
C1 W1 C3 71.30(12) 4_655 . ?
C2 W1 C3 136.83(12) . . ?
C2 W1 C3 124.81(13) 4_655 . ?
C3 W1 C3 73.34(18) 4_655 . ?
O11 Ce2 O11 88.43(17) . 11_655 ?
O11 Ce2 O5 143.40(10) . 11_655 ?
O11 Ce2 O5 68.74(9) 11_655 11_655 ?
O11 Ce2 O5 68.74(9) . . ?
O11 Ce2 O5 143.40(10) 11_655 . ?
O5 Ce2 O5 113.38(14) 11_655 . ?
O11 Ce2 O21 134.77(8) . . ?
O11 Ce2 O21 134.77(8) 11_655 . ?
O5 Ce2 O21 67.27(7) 11_655 . ?
O5 Ce2 O21 67.27(7) . . ?
O11 Ce2 O4 69.26(8) . . ?
O11 Ce2 O4 69.26(8) 11_655 . ?
O5 Ce2 O4 123.20(7) 11_655 . ?
O5 Ce2 O4 123.20(7) . . ?
O21 Ce2 O4 130.33(11) . . ?
O11 Ce2 O6 72.52(10) . . ?
O11 Ce2 O6 72.52(10) 11_655 . ?
O5 Ce2 O6 73.46(7) 11_655 . ?
O5 Ce2 O6 73.46(7) . . ?
O21 Ce2 O6 104.05(13) . . ?
O4 Ce2 O6 125.62(12) . . ?
O11 Ce2 N32 133.49(8) . . ?
O11 Ce2 N32 89.68(10) 11_655 . ?
O5 Ce2 N32 76.59(7) 11_655 . ?
O5 Ce2 N32 126.84(6) . . ?
O21 Ce2 N32 70.55(9) . . ?
O4 Ce2 N32 66.73(8) . . ?
O6 Ce2 N32 149.08(5) . . ?
O11 Ce2 N32 89.68(10) . 11_655 ?
O11 Ce2 N32 133.49(8) 11_655 11_655 ?
O5 Ce2 N32 126.85(6) 11_655 11_655 ?
O5 Ce2 N32 76.59(7) . 11_655 ?
O21 Ce2 N32 70.55(9) . 11_655 ?
O4 Ce2 N32 66.73(8) . 11_655 ?
O6 Ce2 N32 149.08(5) . 11_655 ?
N32 Ce2 N32 59.67(8) . 11_655 ?
N1 C1 W1 178.4(3) . . ?
N2 C2 W1 179.0(3) . . ?
N3 C3 W1 178.2(4) . . ?
N4 C4 W1 177.3(3) . . ?
C12 O11 Ce2 143.7(3) . . ?
O11 C12 N13 125.9(4) . . ?
O11 C12 H12 117.1 . . ?
N13 C12 H12 117.1 . . ?
C12 N13 C15 122.5(4) . . ?
C12 N13 C14 121.3(4) . . ?
C15 N13 C14 116.2(4) . . ?
N13 C14 H14A 109.5 . . ?
N13 C14 H14B 109.5 . . ?
H14A C14 H14B 109.5 . . ?
N13 C14 H14C 109.5 . . ?
H14A C14 H14C 109.5 . . ?
H14B C14 H14C 109.5 . . ?
N13 C15 H15A 109.5 . . ?
N13 C15 H15B 109.5 . . ?
H15A C15 H15B 109.5 . . ?
N13 C15 H15C 109.5 . . ?
H15A C15 H15C 109.5 . . ?
H15B C15 H15C 109.5 . . ?
C22 O21 Ce2 151.5(4) . . ?
O21 C22 N23 127.3(6) . . ?
O21 C22 H22 116.3 . . ?
N23 C22 H22 116.3 . . ?
C22 N23 C24 122.2(6) . . ?
C22 N23 C25 121.4(6) . . ?
C24 N23 C25 116.4(5) . . ?
N23 C24 H24A 109.5 . . ?
N23 C24 H24B 109.5 . . ?
H24A C24 H24B 109.5 . . ?
N23 C24 H24C 109.5 . . ?
H24A C24 H24C 109.5 . . ?
H24B C24 H24C 109.5 . . ?
N23 C25 H25A 109.5 . . ?
N23 C25 H25B 109.5 . . ?
H25A C25 H25B 109.5 . . ?
N23 C25 H25C 109.5 . . ?
H25A C25 H25C 109.5 . . ?
H25B C25 H25C 109.5 . . ?
N32 C31 N32 125.8(3) 3_556 . ?
N32 C31 C31 117.11(14) 3_556 9_656 ?
N32 C31 C31 117.11(14) . 9_656 ?
C31 N32 C33 116.1(2) . . ?
C31 N32 Ce2 122.75(16) . . ?
C33 N32 Ce2 120.81(15) . . ?
N32 C33 C34 122.7(2) . . ?
N32 C33 H33 118.6 . . ?
C34 C33 H33 118.6 . . ?
C33 C34 C33 116.5(3) . 3_556 ?
C33 C34 34 121.7 . . ?
C33 C34 34 121.7 3_556 . ?
Ce2 O4 H4A 127 . . ?
Ce2 O5 H5A 124.2 . . ?
Ce2 O5 H5B 126.2 . . ?
H5A O5 H5B 109.6 . . ?

loop_
_geom_bond_atom_site_label_1
_geom_bond_atom_site_label_2
_geom_bond_distance
_geom_bond_site_symmetry_2
_geom_bond_publ_flag
W1 C4 2.151(3) 4_655 ?
W1 C4 2.151(3) . ?
W1 C1 2.155(3) . ?
W1 C1 2.155(3) 4_655 ?
W1 C2 2.158(3) . ?
W1 C2 2.158(3) 4_655 ?
W1 C3 2.161(3) 4_655 ?
W1 C3 2.161(3) . ?
Ce2 O11 2.469(2) . ?
Ce2 O11 2.469(2) 11_655 ?
Ce2 O5 2.480(2) 11_655 ?
Ce2 O5 2.480(2) . ?
Ce2 O21 2.508(3) . ?
Ce2 O4 2.540(3) . ?
Ce2 O6 2.559(3) . ?
Ce2 N32 2.730(2) . ?
Ce2 N32 2.730(2) 11_655 ?
C1 N1 1.146(4) . ?
C2 N2 1.144(4) . ?
C3 N3 1.140(4) . ?
C4 N4 1.145(4) . ?
O11 C12 1.222(4) . ?
C12 N13 1.293(5) . ?
C12 H12 0.93 . ?
N13 C15 1.423(7) . ?
N13 C14 1.460(6) . ?
C14 H14A 0.96 . ?
C14 H14B 0.96 . ?
C14 H14C 0.96 . ?
C15 H15A 0.96 . ?
C15 H15B 0.96 . ?
C15 H15C 0.96 . ?
O21 C22 1.223(6) . ?
C22 N23 1.292(6) . ?
C22 H22 0.93 . ?
N23 C24 1.433(10) . ?
N23 C25 1.465(8) . ?
C24 H24A 0.96 . ?
C24 H24B 0.96 . ?
C24 H24C 0.96 . ?
C25 H25A 0.96 . ?
C25 H25B 0.96 . ?
C25 H25C 0.96 . ?
C31 N32 1.341(2) 3_556 ?
C31 N32 1.341(2) . ?
C31 C31 1.495(6) 9_656 ?
N32 C33 1.342(3) . ?
C33 C34 1.376(3) . ?
C33 H33 0.93 . ?
C34 C33 1.376(3) 3_556 ?
C34 34 0.93 . ?
O4 H4A 0.9283 . ?
O5 H5A 0.9178 . ?
O5 H5B 0.9225 . ?
O8 O8 1.636(14) 11_655 ?

loop_
_geom_torsion_atom_site_label_1
_geom_torsion_atom_site_label_2
_geom_torsion_atom_site_label_3
_geom_torsion_atom_site_label_4
_geom_torsion
_geom_torsion_site_symmetry_1
_geom_torsion_site_symmetry_2
_geom_torsion_site_symmetry_3
_geom_torsion_site_symmetry_4
_geom_torsion_publ_flag
O11 Ce2 O11 C12 48.6(6) 11_655 . . . ?
O5 Ce2 O11 C12 98.4(6) 11_655 . . . ?
O5 Ce2 O11 C12 -160.6(6) . . . . ?
O21 Ce2 O11 C12 -146.6(5) . . . . ?
O4 Ce2 O11 C12 -19.8(5) . . . . ?
O6 Ce2 O11 C12 120.8(6) . . . . ?
N32 Ce2 O11 C12 -39.5(6) . . . . ?
N32 Ce2 O11 C12 -84.9(6) 11_655 . . . ?
Ce2 O11 C12 N13 -173.1(3) . . . . ?
O11 C12 N13 C15 1.8(8) . . . . ?
O11 C12 N13 C14 -176.9(5) . . . . ?
O11 Ce2 O21 C22 100.83(13) . . . . ?
O11 Ce2 O21 C22 -100.83(13) 11_655 . . . ?
O5 Ce2 O21 C22 -115.03(7) 11_655 . . . ?
O5 Ce2 O21 C22 115.03(7) . . . . ?
O4 Ce2 O21 C22 0.000(3) . . . . ?
O6 Ce2 O21 C22 180.000(2) . . . . ?
N32 Ce2 O21 C22 -31.85(5) . . . . ?
N32 Ce2 O21 C22 31.85(5) 11_655 . . . ?
Ce2 O21 C22 N23 180 . . . . ?
O21 C22 N23 C24 0.000(2) . . . . ?
O21 C22 N23 C25 180.0000(10) . . . . ?
N32 C31 N32 C33 0.11(18) 3_556 . . . ?
C31 C31 N32 C33 -179.89(18) 9_656 . . . ?
N32 C31 N32 Ce2 173.56(17) 3_556 . . . ?
C31 C31 N32 Ce2 -6.44(17) 9_656 . . . ?
O11 Ce2 N32 C31 -49.1(2) . . . . ?
O11 Ce2 N32 C31 -136.59(16) 11_655 . . . ?
O5 Ce2 N32 C31 155.22(17) 11_655 . . . ?
O5 Ce2 N32 C31 45.88(19) . . . . ?
O21 Ce2 N32 C31 84.92(15) . . . . ?
O4 Ce2 N32 C31 -69.11(15) . . . . ?
O6 Ce2 N32 C31 169.8(2) . . . . ?
N32 Ce2 N32 C31 6.61(17) 11_655 . . . ?
O11 Ce2 N32 C33 124.1(2) . . . . ?
O11 Ce2 N32 C33 36.6(2) 11_655 . . . ?
O5 Ce2 N32 C33 -31.6(2) 11_655 . . . ?
O5 Ce2 N32 C33 -141.0(2) . . . . ?
O21 Ce2 N32 C33 -101.9(2) . . . . ?
O4 Ce2 N32 C33 104.0(2) . . . . ?
O6 Ce2 N32 C33 -17.0(3) . . . . ?
N32 Ce2 N32 C33 179.76(19) 11_655 . . . ?
C31 N32 C33 C34 -0.2(4) . . . . ?
Ce2 N32 C33 C34 -173.81(16) . . . . ?
N32 C33 C34 C33 0.12(19) . . . 3_556 ?
